data_1543778
loop_
_publ_author_name
'El Bakri, Youness'
'Harmaoui, Abdallah'
'Sebhaoui, Jihad'
'Ramli, Youssef'
'Essassi, El Mokhtar'
'Mague, Joel T.'

_publ_section_title
;
 (7<i>R</i>)-6-Methyl-7,9-bis(prop-2-yn-1-yl)-7<i>H</i>,8<i>H</i>,9<i>H</i>-1,2,4-triazolo[4,3-<i>b</i>][1,2,4]triazepin-8-one
;
_journal_coeditor_code BH4010
_journal_issue 8
_journal_name_full IUCrData
_journal_page_first x161245
_journal_paper_doi 10.1107/S2414314616012451
_journal_volume 1
_journal_year 2016
_chemical_formula_iupac 'C12 H11 N5 O'
_chemical_formula_moiety 'C12 H11 N5 O'
_chemical_formula_sum 'C12 H11 N5 O'
_chemical_formula_weight 241.26
_chemical_name_systematic
(7<i>R</i>)-6-Methyl-7,9-bis(prop-2-yn-1-yl)-7<i>H</i>,8<i>H</i>,9<i>H</i>-1,2,4-triazolo[4,3-<i>b</i>][1,2,4]triazepin-8-one
_space_group_crystal_system monoclinic
_space_group_IT_number 14
_space_group_name_Hall '-P 2ybc'
_space_group_name_H-M_alt 'P 1 21/c 1'
_symmetry_space_group_name_Hall '-P 2ybc'
_symmetry_space_group_name_H-M 'P 1 21/c 1'
_atom_sites_solution_hydrogens geom
_atom_sites_solution_primary direct
_atom_sites_solution_secondary difmap
_audit_creation_method SHELXL-2014/7
_cell_angle_alpha 90
_cell_angle_beta 108.3340(10)
_cell_angle_gamma 90
_cell_formula_units_Z 4
_cell_length_a 7.5436(3)
_cell_length_b 15.6498(6)
_cell_length_c 10.9701(4)
_cell_measurement_reflns_used 9984
_cell_measurement_temperature 296(2)
_cell_measurement_theta_max 29.1221
_cell_measurement_theta_min 2.3492
_cell_volume 1229.34(8)
_computing_cell_refinement
;
SAINT (Bruker, 2016)
;
_computing_data_collection
;
APEX3 (Bruker, 2016)
;
_computing_data_reduction
;
SAINT (Bruker, 2016)
;
_computing_molecular_graphics
;
DIAMOND (Brandenburg & Putz, 2012)
;
_computing_publication_material
;
SHELXTL (Sheldrick, 2008)
;
_computing_structure_refinement
;
SHELXL2014 (Sheldrick, 2015b)
;
_computing_structure_solution
;
SHELXT (Sheldrick, 2015a)
;
_diffrn_ambient_temperature 296(2)
_diffrn_detector_area_resol_mean 8.3333
_diffrn_measured_fraction_theta_full 0.998
_diffrn_measured_fraction_theta_max 0.995
_diffrn_measurement_device_type 'Bruker SMART APEX CCD'
_diffrn_measurement_method '\f and \w scans'
_diffrn_radiation_monochromator graphite
_diffrn_radiation_type MoK\a
_diffrn_radiation_wavelength 0.71073
_diffrn_reflns_av_R_equivalents 0.0313
_diffrn_reflns_limit_h_max 10
_diffrn_reflns_limit_h_min -10
_diffrn_reflns_limit_k_max 21
_diffrn_reflns_limit_k_min -21
_diffrn_reflns_limit_l_max 14
_diffrn_reflns_limit_l_min -15
_diffrn_reflns_number 23271
_diffrn_reflns_theta_full 29.000
_diffrn_reflns_theta_max 29.192
_diffrn_reflns_theta_min 2.349
_exptl_absorpt_coefficient_mu 0.090
_exptl_absorpt_correction_T_max 0.97
_exptl_absorpt_correction_T_min 0.89
_exptl_absorpt_correction_type multi-scan
_exptl_absorpt_process_details
;
(<i>SADABS</i>; Bruker, 2016)
;
_exptl_crystal_colour colourless
_exptl_crystal_density_diffrn 1.304
_exptl_crystal_density_method 'not measured'
_exptl_crystal_description block
_exptl_crystal_F_000 504
_exptl_crystal_size_max 0.420
_exptl_crystal_size_mid 0.420
_exptl_crystal_size_min 0.310
_refine_diff_density_max 0.490
_refine_diff_density_min -0.182
_refine_ls_extinction_method none
_refine_ls_goodness_of_fit_ref 1.053
_refine_ls_hydrogen_treatment constr
_refine_ls_matrix_type full
_refine_ls_number_parameters 174
_refine_ls_number_reflns 3313
_refine_ls_number_restraints 28
_refine_ls_restrained_S_all 1.062
_refine_ls_R_factor_all 0.0560
_refine_ls_R_factor_gt 0.0466
_refine_ls_shift/su_max 0.000
_refine_ls_shift/su_mean 0.000
_refine_ls_structure_factor_coef Fsqd
_refine_ls_weighting_details 'w=1/[\s^2^(Fo^2^)+(0.0829P)^2^+0.1647P] where P=(Fo^2^+2Fc^2^)/3'
_refine_ls_weighting_scheme calc
_refine_ls_wR_factor_gt 0.1343
_refine_ls_wR_factor_ref 0.1427
_reflns_number_gt 2701
_reflns_number_total 3313
_reflns_threshold_expression 'I > 2\s(I)'
_cod_data_source_file bh4010sup1.cif
_cod_data_source_block I
_cod_database_code 1543778
_shelx_estimated_absorpt_t_min 0.963
_shelx_estimated_absorpt_t_max 0.973

loop_
_space_group_symop_operation_xyz
'x, y, z'
'-x, y+1/2, -z+1/2'
'-x, -y, -z'
'x, -y-1/2, z-1/2'

loop_
_atom_site_type_symbol
_atom_site_label
_atom_site_fract_x
_atom_site_fract_y
_atom_site_fract_z
_atom_site_U_iso_or_equiv
_atom_site_adp_type
_atom_site_calc_flag
_atom_site_occupancy
_atom_site_disorder_assembly
_atom_site_disorder_group
O O1 0.53407(14) 0.26656(6) 0.38907(9) 0.0503(3) Uani d 1 . .
N N1 0.54858(14) 0.52089(6) 0.27441(9) 0.0370(2) Uani d 1 . .
N N2 0.46611(15) 0.48217(7) 0.15514(9) 0.0403(2) Uani d 1 . .
N N3 0.66193(13) 0.39844(6) 0.41282(9) 0.0364(2) Uani d 1 . .
C C1 0.64572(15) 0.48540(7) 0.38983(10) 0.0338(2) Uani d 1 . .
C C4 0.5849(2) 0.60626(8) 0.29144(14) 0.0477(3) Uani d 1 . .
H H4 0.5396 0.6474 0.2282 0.057 Uiso calc 1 . .
N N4 0.73180(15) 0.54449(7) 0.47134(10) 0.0434(3) Uani d 1 . .
C C5 0.37243(15) 0.41413(8) 0.15763(10) 0.0366(3) Uani d 1 . .
N N5 0.69043(17) 0.62237(7) 0.40691(12) 0.0508(3) Uani d 1 . .
C C6 0.3048(2) 0.36453(11) 0.03514(13) 0.0561(4) Uani d 1 . .
H H6A 0.1733 0.3540 0.0149 0.084 Uiso calc 1 . .
H H6B 0.3702 0.3111 0.0450 0.084 Uiso calc 1 . .
H H6C 0.3274 0.3967 -0.0330 0.084 Uiso calc 1 . .
C C7 0.33705(15) 0.38234(7) 0.27846(10) 0.0336(2) Uani d 1 . .
H H7 0.3101 0.4323 0.3235 0.040 Uiso calc 1 . .
C C8 0.17263(17) 0.32044(9) 0.25592(14) 0.0477(3) Uani d 1 . .
H H8A 0.1948 0.2706 0.2103 0.057 Uiso calc 1 . .
H H8B 0.1640 0.3016 0.3381 0.057 Uiso calc 1 . .
C C9 -0.00402(19) 0.36025(11) 0.18177(16) 0.0561(4) Uani d 1 . .
C C10 -0.1441(2) 0.39323(15) 0.1201(2) 0.0803(6) Uani d 1 . .
H H10 -0.2545 0.4192 0.0715 0.096 Uiso calc 1 . .
C C11 0.51588(15) 0.34220(7) 0.36473(10) 0.0345(2) Uani d 1 . .
C C12 0.8373(10) 0.3649(11) 0.5031(6) 0.0457(7) Uani d 0.610(15) A 1
H H12A 0.8427 0.3038 0.4902 0.055 Uiso calc 0.610(15) A 1
H H12B 0.9420 0.3908 0.4835 0.055 Uiso calc 0.610(15) A 1
C C13 0.8572(15) 0.3810(5) 0.6390(6) 0.0565(12) Uani d 0.610(15) A 1
C C14 0.8738(13) 0.3912(7) 0.7481(6) 0.0894(19) Uani d 0.610(15) A 1
H H14 0.8870 0.3992 0.8345 0.107 Uiso calc 0.610(15) A 1
C C12A 0.8455(15) 0.3695(17) 0.4981(8) 0.0457(7) Uani d 0.390(15) A 2
H H12C 0.8769 0.3151 0.4677 0.055 Uiso calc 0.390(15) A 2
H H12D 0.9406 0.4106 0.4957 0.055 Uiso calc 0.390(15) A 2
C C13A 0.843(2) 0.3600(8) 0.6311(9) 0.0565(12) Uani d 0.390(15) A 2
C C14A 0.853(2) 0.3561(9) 0.7398(9) 0.0894(19) Uani d 0.390(15) A 2
H H14A 0.8603 0.3530 0.8260 0.107 Uiso calc 0.390(15) A 2

loop_
_atom_site_aniso_label
_atom_site_aniso_U_11
_atom_site_aniso_U_22
_atom_site_aniso_U_33
_atom_site_aniso_U_12
_atom_site_aniso_U_13
_atom_site_aniso_U_23
O1 0.0540(5) 0.0310(4) 0.0566(5) -0.0013(4) 0.0044(4) 0.0021(4)
N1 0.0419(5) 0.0323(5) 0.0368(5) -0.0023(4) 0.0123(4) 0.0002(3)
N2 0.0458(6) 0.0431(6) 0.0320(5) 0.0004(4) 0.0122(4) 0.0007(4)
N3 0.0315(5) 0.0330(5) 0.0392(5) -0.0002(4) 0.0033(4) 0.0000(4)
C1 0.0316(5) 0.0337(6) 0.0362(5) -0.0023(4) 0.0108(4) -0.0026(4)
C4 0.0533(7) 0.0321(6) 0.0587(8) -0.0032(5) 0.0190(6) 0.0031(5)
N4 0.0440(5) 0.0382(6) 0.0459(6) -0.0079(4) 0.0109(4) -0.0092(4)
C5 0.0365(6) 0.0405(6) 0.0307(5) 0.0050(4) 0.0075(4) -0.0036(4)
N5 0.0528(6) 0.0351(6) 0.0637(7) -0.0073(5) 0.0173(6) -0.0077(5)
C6 0.0615(9) 0.0670(9) 0.0367(6) -0.0035(7) 0.0108(6) -0.0162(6)
C7 0.0320(5) 0.0339(5) 0.0328(5) -0.0019(4) 0.0074(4) -0.0033(4)
C8 0.0376(6) 0.0458(7) 0.0550(7) -0.0094(5) 0.0078(5) -0.0014(5)
C9 0.0356(6) 0.0638(9) 0.0651(9) -0.0079(6) 0.0105(6) -0.0065(7)
C10 0.0416(8) 0.1020(16) 0.0906(14) 0.0074(9) 0.0111(8) -0.0008(11)
C11 0.0356(5) 0.0321(5) 0.0337(5) -0.0020(4) 0.0078(4) -0.0024(4)
C12 0.0305(8) 0.0461(15) 0.0528(8) 0.0049(9) 0.0024(6) -0.0016(7)
C13 0.0455(17) 0.058(4) 0.0515(11) 0.014(3) -0.0054(11) -0.0008(15)
C14 0.088(3) 0.112(5) 0.0508(13) 0.049(4) -0.0025(14) -0.004(2)
C12A 0.0305(8) 0.0461(15) 0.0528(8) 0.0049(9) 0.0024(6) -0.0016(7)
C13A 0.0455(17) 0.058(4) 0.0515(11) 0.014(3) -0.0054(11) -0.0008(15)
C14A 0.088(3) 0.112(5) 0.0508(13) 0.049(4) -0.0025(14) -0.004(2)

loop_
_atom_type_symbol
_atom_type_description
_atom_type_scat_dispersion_real
_atom_type_scat_dispersion_imag
_atom_type_scat_source
C C 0.0033 0.0016 'International Tables Vol C Tables 4.2.6.8 and 6.1.1.4'
H H 0.0000 0.0000 'International Tables Vol C Tables 4.2.6.8 and 6.1.1.4'
N N 0.0061 0.0033 'International Tables Vol C Tables 4.2.6.8 and 6.1.1.4'
O O 0.0106 0.0060 'International Tables Vol C Tables 4.2.6.8 and 6.1.1.4'

loop_
_geom_angle_atom_site_label_1
_geom_angle_atom_site_label_2
_geom_angle_atom_site_label_3
_geom_angle
C4 N1 C1 104.19(10)
C4 N1 N2 124.30(10)
C1 N1 N2 129.98(10)
C5 N2 N1 115.21(9)
C11 N3 C1 122.98(9)
C11 N3 C12 118.0(7)
C1 N3 C12 118.8(7)
C11 N3 C12A 121.5(11)
C1 N3 C12A 115.4(11)
N4 C1 N1 110.63(10)
N4 C1 N3 125.09(11)
N1 C1 N3 124.09(10)
N5 C4 N1 111.14(12)
N5 C4 H4 124.4
N1 C4 H4 124.4
C1 N4 N5 106.72(10)
N2 C5 C6 116.50(11)
N2 C5 C7 122.72(10)
C6 C5 C7 120.73(11)
C4 N5 N4 107.30(10)
C5 C6 H6A 109.5
C5 C6 H6B 109.5
H6A C6 H6B 109.5
C5 C6 H6C 109.5
H6A C6 H6C 109.5
H6B C6 H6C 109.5
C5 C7 C11 108.32(9)
C5 C7 C8 115.01(9)
C11 C7 C8 110.76(9)
C5 C7 H7 107.5
C11 C7 H7 107.5
C8 C7 H7 107.5
C9 C8 C7 111.70(11)
C9 C8 H8A 109.3
C7 C8 H8A 109.3
C9 C8 H8B 109.3
C7 C8 H8B 109.3
H8A C8 H8B 107.9
C10 C9 C8 178.34(19)
C9 C10 H10 180.0
O1 C11 N3 121.18(10)
O1 C11 C7 123.93(10)
N3 C11 C7 114.87(9)
C13 C12 N3 113.7(6)
C13 C12 H12A 108.8
N3 C12 H12A 108.8
C13 C12 H12B 108.8
N3 C12 H12B 108.8
H12A C12 H12B 107.7
C14 C13 C12 177.9(9)
C13 C14 H14 180.0
C13A C12A N3 110.9(8)
C13A C12A H12C 109.5
N3 C12A H12C 109.5
C13A C12A H12D 109.5
N3 C12A H12D 109.5
H12C C12A H12D 108.0
C14A C13A C12A 175.1(17)
C13A C14A H14A 180.0

loop_
_geom_bond_atom_site_label_1
_geom_bond_atom_site_label_2
_geom_bond_distance
O1 C11 1.2117(14)
N1 C4 1.3649(16)
N1 C1 1.3657(14)
N1 N2 1.3979(13)
N2 C5 1.2830(16)
N3 C11 1.3789(14)
N3 C1 1.3824(15)
N3 C12 1.4773(18)
N3 C12A 1.477(2)
C1 N4 1.3082(14)
C4 N5 1.2913(19)
C4 H4 0.9300
N4 N5 1.3941(16)
C5 C6 1.4957(16)
C5 C7 1.5160(15)
C6 H6A 0.9600
C6 H6B 0.9600
C6 H6C 0.9600
C7 C11 1.5189(15)
C7 C8 1.5314(16)
C7 H7 0.9800
C8 C9 1.4641(19)
C8 H8A 0.9700
C8 H8B 0.9700
C9 C10 1.179(2)
C10 H10 0.9300
C12 C13 1.472(4)
C12 H12A 0.9700
C12 H12B 0.9700
C13 C14 1.174(3)
C14 H14 0.9300
C12A C13A 1.472(4)
C12A H12C 0.9700
C12A H12D 0.9700
C13A C14A 1.174(3)
C14A H14A 0.9300

loop_
_geom_hbond_atom_site_label_D
_geom_hbond_atom_site_label_H
_geom_hbond_atom_site_label_A
_geom_hbond_site_symmetry_A
_geom_hbond_distance_DH
_geom_hbond_distance_HA
_geom_hbond_distance_DA
_geom_hbond_angle_DHA
C7 H7 N4 3_666 0.98 2.40 3.164(2) 135
C4 H4 O1 2_655 0.93 2.23 3.147(2) 167

loop_
_geom_torsion_atom_site_label_1
_geom_torsion_atom_site_label_2
_geom_torsion_atom_site_label_3
_geom_torsion_atom_site_label_4
_geom_torsion
C4 N1 N2 C5 -151.65(12)
C1 N1 N2 C5 44.75(17)
C4 N1 C1 N4 0.99(13)
N2 N1 C1 N4 167.07(11)
C4 N1 C1 N3 -174.20(11)
N2 N1 C1 N3 -8.12(18)
C11 N3 C1 N4 145.40(12)
C12 N3 C1 N4 -28.4(3)
C12A N3 C1 N4 -31.9(5)
C11 N3 C1 N1 -40.11(16)
C12 N3 C1 N1 146.1(3)
C12A N3 C1 N1 142.6(5)
C1 N1 C4 N5 -1.42(15)
N2 N1 C4 N5 -168.53(11)
N1 C1 N4 N5 -0.24(13)
N3 C1 N4 N5 174.88(11)
N1 N2 C5 C6 -171.81(11)
N1 N2 C5 C7 5.75(16)
N1 C4 N5 N4 1.31(16)
C1 N4 N5 C4 -0.65(15)
N2 C5 C7 C11 -75.45(14)
C6 C5 C7 C11 102.00(12)
N2 C5 C7 C8 160.04(11)
C6 C5 C7 C8 -22.50(16)
C5 C7 C8 C9 -61.48(15)
C11 C7 C8 C9 175.30(11)
C1 N3 C11 O1 -178.44(11)
C12 N3 C11 O1 -4.6(3)
C12A N3 C11 O1 -1.3(5)
C1 N3 C11 C7 2.93(15)
C12 N3 C11 C7 176.7(3)
C12A N3 C11 C7 -179.9(5)
C5 C7 C11 O1 -112.30(13)
C8 C7 C11 O1 14.70(16)
C5 C7 C11 N3 66.29(12)
C8 C7 C11 N3 -166.71(10)
C11 N3 C12 C13 -98.7(11)
C1 N3 C12 C13 75.3(11)
C11 N3 C12A C13A -80.7(18)
C1 N3 C12A C13A 96.7(17)

_cod_database_fobs_code 1543778
